data_1542365
loop_
_publ_author_name
'Xiong, Rui'
'Patel, Hitisha K.'
'Gutgesell, Lauren M.'
'Zhao, Jiong'
'Delgado-Rivera, Loruhama'
'Pham, Thao N. D.'
'Zhao, Huiping'
'Carlson, Kathryn'
'Martin, Teresa'
'Katzenellenbogen, John A.'
'Moore, Terry W.'
'Tonetti, Debra A.'
'Thatcher, Gregory R. J.'

_publ_section_title
;
 Selective Human Estrogen Receptor Partial Agonists (ShERPAs) for
 Tamoxifen-Resistant Breast Cancer.
;
_journal_issue 1
_journal_name_full 'Journal of medicinal chemistry'
_journal_page_first 219
_journal_page_last 237
_journal_paper_doi 10.1021/acs.jmedchem.5b01276
_journal_volume 59
_journal_year 2016
_chemical_formula_sum 'C22 H17 F O3 S'
_chemical_formula_weight 380.41
_chemical_name_systematic
;
 ?
;
_space_group_crystal_system triclinic
_space_group_IT_number 2
_space_group_name_Hall '-P 1'
_space_group_name_H-M_alt 'P -1'
_symmetry_space_group_name_Hall '-P 1'
_symmetry_space_group_name_H-M 'P -1'
_atom_sites_solution_hydrogens geom
_audit_creation_method SHELXL-2013
_cell_angle_alpha 79.111(4)
_cell_angle_beta 86.121(4)
_cell_angle_gamma 80.290(3)
_cell_formula_units_Z 2
_cell_length_a 5.7185(4)
_cell_length_b 11.8378(11)
_cell_length_c 13.7061(14)
_cell_measurement_reflns_used 31679
_cell_measurement_temperature 150(2)
_cell_measurement_theta_max 26034
_cell_measurement_theta_min 2.532
_cell_volume 897.45(14)
_computing_structure_refinement 'SHELXL-2013 (Sheldrick, 2013)'
_diffrn_ambient_temperature 150(2)
_diffrn_measured_fraction_theta_full 0.999
_diffrn_measured_fraction_theta_max 0.998
_diffrn_measurement_device_type 'Bruker D8 DUO'
_diffrn_radiation_type MoK\a
_diffrn_radiation_wavelength 0.71073
_diffrn_reflns_av_R_equivalents 0.0250
_diffrn_reflns_av_unetI/netI 0.0116
_diffrn_reflns_laue_measured_fraction_full 0.999
_diffrn_reflns_laue_measured_fraction_max 0.998
_diffrn_reflns_limit_h_max 7
_diffrn_reflns_limit_h_min -7
_diffrn_reflns_limit_k_max 14
_diffrn_reflns_limit_k_min -14
_diffrn_reflns_limit_l_max 16
_diffrn_reflns_limit_l_min -16
_diffrn_reflns_number 31679
_diffrn_reflns_point_group_measured_fraction_full 0.999
_diffrn_reflns_point_group_measured_fraction_max 0.998
_diffrn_reflns_theta_full 25.242
_diffrn_reflns_theta_max 26.034
_diffrn_reflns_theta_min 2.532
_diffrn_source 'fine focus'
_exptl_absorpt_coefficient_mu 0.211
_exptl_crystal_colour colorless
_exptl_crystal_density_diffrn 1.408
_exptl_crystal_description prism
_exptl_crystal_F_000 396
_exptl_crystal_size_max 0.356
_exptl_crystal_size_mid 0.191
_exptl_crystal_size_min 0.072
_refine_diff_density_max 0.243
_refine_diff_density_min -0.197
_refine_diff_density_rms 0.040
_refine_ls_extinction_method none
_refine_ls_goodness_of_fit_ref 1.042
_refine_ls_hydrogen_treatment constr
_refine_ls_matrix_type full
_refine_ls_number_parameters 246
_refine_ls_number_reflns 3518
_refine_ls_number_restraints 0
_refine_ls_restrained_S_all 1.042
_refine_ls_R_factor_all 0.0339
_refine_ls_R_factor_gt 0.0298
_refine_ls_shift/su_max 0.001
_refine_ls_shift/su_mean 0.000
_refine_ls_structure_factor_coef Fsqd
_refine_ls_weighting_details 'w=1/[\s^2^(Fo^2^)+(0.0354P)^2^+0.4385P] where P=(Fo^2^+2Fc^2^)/3'
_refine_ls_weighting_scheme calc
_refine_ls_wR_factor_gt 0.0756
_refine_ls_wR_factor_ref 0.0789
_reflns_Friedel_coverage 0.000
_reflns_number_gt 3182
_reflns_number_total 3518
_reflns_threshold_expression 'I > 2\s(I)'
_cod_data_source_file jm5b01276_si_002.cif
_cod_data_source_block gt1x
_cod_database_code 1542365
_shelx_space_group_comment
;
The symmetry employed for this shelxl refinement is uniquely defined
by the following loop, which should always be used as a source of
symmetry information in preference to the above space-group names.
They are only intended as comments.
;
_shelx_estimated_absorpt_t_min 0.929
_shelx_estimated_absorpt_t_max 0.985
_shelxl_version_number 2013-3

loop_
_space_group_symop_operation_xyz
'x, y, z'
'-x, -y, -z'

loop_
_atom_site_label
_atom_site_type_symbol
_atom_site_fract_x
_atom_site_fract_y
_atom_site_fract_z
_atom_site_U_iso_or_equiv
_atom_site_adp_type
_atom_site_occupancy
_atom_site_site_symmetry_order
_atom_site_calc_flag
_atom_site_refinement_flags_posn
_atom_site_refinement_flags_adp
S1 S 0.28001(6) 0.07872(3) 0.91039(3) 0.02596(10) Uani 1 1 d . .
C2 C 0.4848(2) 0.13011(11) 0.81924(10) 0.0227(3) Uani 1 1 d . .
C3 C 0.6178(2) 0.04691(11) 0.77433(10) 0.0209(3) Uani 1 1 d . .
C4 C 0.6453(2) -0.17642(11) 0.79014(10) 0.0234(3) Uani 1 1 d . .
H4 H 0.7646 -0.1825 0.7389 0.028 Uiso 1 1 calc R U
C5 C 0.5586(3) -0.27434(12) 0.83928(10) 0.0273(3) Uani 1 1 d . .
H5 H 0.6198 -0.3478 0.8217 0.033 Uiso 1 1 calc R U
C6 C 0.3810(3) -0.26734(12) 0.91489(10) 0.0263(3) Uani 1 1 d . .
C7 C 0.2855(2) -0.16113(12) 0.94052(10) 0.0252(3) Uani 1 1 d . .
H7 H 0.1626 -0.1553 0.9904 0.030 Uiso 1 1 calc R U
C8 C 0.3759(2) -0.06284(11) 0.89054(9) 0.0222(3) Uani 1 1 d . .
C9 C 0.5569(2) -0.06732(11) 0.81606(9) 0.0205(3) Uani 1 1 d . .
O10 O 0.51571(17) 0.24450(8) 0.80707(7) 0.0268(2) Uani 1 1 d . .
C11 C 0.3284(2) 0.33056(11) 0.76979(10) 0.0229(3) Uani 1 1 d . .
C12 C 0.3259(3) 0.44030(12) 0.79255(11) 0.0280(3) Uani 1 1 d . .
H12 H 0.4393 0.4524 0.8355 0.034 Uiso 1 1 calc R U
C13 C 0.1565(3) 0.53170(12) 0.75184(11) 0.0299(3) Uani 1 1 d . .
H13 H 0.1543 0.6071 0.7666 0.036 Uiso 1 1 calc R U
C14 C -0.0103(2) 0.51401(11) 0.68958(10) 0.0259(3) Uani 1 1 d . .
C15 C -0.0123(3) 0.40320(12) 0.67072(10) 0.0269(3) Uani 1 1 d . .
H15 H -0.1302 0.3902 0.6304 0.032 Uiso 1 1 calc R U
C16 C 0.1590(2) 0.31086(11) 0.71100(10) 0.0262(3) Uani 1 1 d . .
H16 H 0.1588 0.2348 0.6980 0.031 Uiso 1 1 calc R U
C17 C 0.7962(2) 0.06922(11) 0.69256(10) 0.0208(3) Uani 1 1 d . .
C18 C 0.7436(2) 0.15884(11) 0.61115(10) 0.0230(3) Uani 1 1 d . .
H18 H 0.5927 0.2071 0.6092 0.028 Uiso 1 1 calc R U
C19 C 0.9082(2) 0.17867(11) 0.53297(10) 0.0251(3) Uani 1 1 d . .
H19 H 0.8720 0.2399 0.4778 0.030 Uiso 1 1 calc R U
C20 C 1.1255(2) 0.10713(12) 0.53763(10) 0.0245(3) Uani 1 1 d . .
C21 C 1.1861(2) 0.01780(11) 0.61629(10) 0.0246(3) Uani 1 1 d . .
H21 H 1.3376 -0.0298 0.6175 0.030 Uiso 1 1 calc R U
C22 C 1.0193(2) -0.00078(11) 0.69381(10) 0.0229(3) Uani 1 1 d . .
H22 H 1.0577 -0.0621 0.7486 0.027 Uiso 1 1 calc R U
O23 O 0.3143(2) -0.37137(9) 0.95846(8) 0.0354(3) Uani 1 1 d . .
C24 C 0.1233(3) -0.36802(14) 1.03109(12) 0.0372(4) Uani 1 1 d . .
H241 H 0.1649 -0.3326 1.0853 0.056 Uiso 1 1 calc R U
H242 H 0.0941 -0.4475 1.0576 0.056 Uiso 1 1 calc R U
H243 H -0.0202 -0.3217 1.0002 0.056 Uiso 1 1 calc R U
O25 O -0.1658(2) 0.61125(9) 0.65116(8) 0.0361(3) Uani 1 1 d . .
C26 C -0.3314(3) 0.59834(14) 0.58279(12) 0.0385(4) Uani 1 1 d . .
H261 H -0.2456 0.5715 0.5249 0.058 Uiso 1 1 calc R U
H262 H -0.4318 0.6735 0.5612 0.058 Uiso 1 1 calc R U
H263 H -0.4308 0.5411 0.6151 0.058 Uiso 1 1 calc R U
F27 F 1.28695(15) 0.12527(8) 0.46108(6) 0.0344(2) Uani 1 1 d . .

loop_
_atom_site_aniso_label
_atom_site_aniso_U_11
_atom_site_aniso_U_22
_atom_site_aniso_U_33
_atom_site_aniso_U_23
_atom_site_aniso_U_13
_atom_site_aniso_U_12
S1 0.02784(19) 0.02120(17) 0.02858(19) -0.00793(13) 0.00342(13) -0.00111(13)
C2 0.0228(6) 0.0182(6) 0.0274(7) -0.0045(5) -0.0040(5) -0.0022(5)
C3 0.0197(6) 0.0195(6) 0.0235(6) -0.0034(5) -0.0050(5) -0.0018(5)
C4 0.0256(7) 0.0217(6) 0.0220(6) -0.0039(5) 0.0009(5) -0.0019(5)
C5 0.0338(8) 0.0195(6) 0.0281(7) -0.0061(5) 0.0007(6) -0.0013(5)
C6 0.0339(8) 0.0220(7) 0.0232(7) -0.0016(5) -0.0015(5) -0.0076(5)
C7 0.0278(7) 0.0265(7) 0.0212(6) -0.0043(5) 0.0021(5) -0.0047(5)
C8 0.0241(7) 0.0207(6) 0.0215(6) -0.0054(5) -0.0031(5) -0.0002(5)
C9 0.0222(6) 0.0196(6) 0.0194(6) -0.0027(5) -0.0036(5) -0.0023(5)
O10 0.0255(5) 0.0174(5) 0.0385(6) -0.0065(4) -0.0059(4) -0.0025(4)
C11 0.0236(7) 0.0178(6) 0.0263(7) -0.0043(5) 0.0023(5) -0.0015(5)
C12 0.0307(7) 0.0220(7) 0.0331(8) -0.0079(6) -0.0012(6) -0.0062(5)
C13 0.0374(8) 0.0170(6) 0.0354(8) -0.0071(6) 0.0024(6) -0.0039(6)
C14 0.0290(7) 0.0201(6) 0.0245(7) -0.0011(5) 0.0057(5) 0.0015(5)
C15 0.0278(7) 0.0259(7) 0.0267(7) -0.0057(5) -0.0009(5) -0.0019(5)
C16 0.0301(7) 0.0186(6) 0.0308(7) -0.0081(5) -0.0005(6) -0.0021(5)
C17 0.0211(6) 0.0193(6) 0.0236(6) -0.0059(5) -0.0036(5) -0.0048(5)
C18 0.0212(6) 0.0198(6) 0.0281(7) -0.0049(5) -0.0038(5) -0.0015(5)
C19 0.0286(7) 0.0216(6) 0.0250(7) -0.0021(5) -0.0035(5) -0.0053(5)
C20 0.0248(7) 0.0271(7) 0.0246(7) -0.0089(5) 0.0022(5) -0.0086(5)
C21 0.0202(6) 0.0237(7) 0.0314(7) -0.0091(5) -0.0034(5) -0.0019(5)
C22 0.0231(7) 0.0204(6) 0.0256(7) -0.0039(5) -0.0059(5) -0.0029(5)
O23 0.0498(7) 0.0230(5) 0.0335(6) -0.0032(4) 0.0104(5) -0.0124(5)
C24 0.0459(9) 0.0358(8) 0.0309(8) -0.0010(6) 0.0063(7) -0.0184(7)
O25 0.0414(6) 0.0237(5) 0.0380(6) -0.0025(4) -0.0042(5) 0.0072(4)
C26 0.0326(8) 0.0347(8) 0.0409(9) 0.0041(7) -0.0023(7) 0.0034(6)
F27 0.0326(5) 0.0387(5) 0.0307(4) -0.0061(4) 0.0086(4) -0.0064(4)

loop_
_atom_type_symbol
_atom_type_description
_atom_type_scat_dispersion_real
_atom_type_scat_dispersion_imag
_atom_type_scat_source
C C 0.0033 0.0016 'International Tables Vol C Tables 4.2.6.8 and 6.1.1.4'
H H 0.0000 0.0000 'International Tables Vol C Tables 4.2.6.8 and 6.1.1.4'
O O 0.0106 0.0060 'International Tables Vol C Tables 4.2.6.8 and 6.1.1.4'
F F 0.0171 0.0103 'International Tables Vol C Tables 4.2.6.8 and 6.1.1.4'
S S 0.1246 0.1234 'International Tables Vol C Tables 4.2.6.8 and 6.1.1.4'

loop_
_geom_angle_atom_site_label_1
_geom_angle_atom_site_label_2
_geom_angle_atom_site_label_3
_geom_angle
C8 S1 C2 90.29(6)
C3 C2 O10 126.01(12)
C3 C2 S1 114.73(10)
O10 C2 S1 118.84(10)
C2 C3 C9 110.59(12)
C2 C3 C17 124.85(12)
C9 C3 C17 124.54(11)
C5 C4 C9 119.85(12)
C4 C5 C6 121.12(12)
O23 C6 C7 124.42(13)
O23 C6 C5 114.97(12)
C7 C6 C5 120.61(12)
C6 C7 C8 117.63(12)
C7 C8 C9 123.10(12)
C7 C8 S1 125.14(10)
C9 C8 S1 111.76(10)
C8 C9 C4 117.66(12)
C8 C9 C3 112.62(11)
C4 C9 C3 129.67(12)
C2 O10 C11 118.12(10)
C16 C11 C12 120.95(12)
C16 C11 O10 122.94(11)
C12 C11 O10 116.08(12)
C13 C12 C11 119.18(13)
C12 C13 C14 120.48(12)
O25 C14 C15 124.59(13)
O25 C14 C13 115.61(12)
C15 C14 C13 119.80(13)
C14 C15 C16 119.96(13)
C11 C16 C15 119.54(12)
C18 C17 C22 118.42(12)
C18 C17 C3 120.80(12)
C22 C17 C3 120.76(12)
C19 C18 C17 121.15(12)
C20 C19 C18 118.20(12)
F27 C20 C21 118.53(12)
F27 C20 C19 118.60(12)
C21 C20 C19 122.86(13)
C20 C21 C22 118.17(12)
C21 C22 C17 121.19(12)
C6 O23 C24 117.13(11)
C14 O25 C26 117.48(12)

loop_
_geom_bond_atom_site_label_1
_geom_bond_atom_site_label_2
_geom_bond_distance
S1 C8 1.7393(13)
S1 C2 1.7488(14)
C2 C3 1.3566(18)
C2 O10 1.3725(16)
C3 C9 1.4549(18)
C3 C17 1.4800(18)
C4 C5 1.3775(19)
C4 C9 1.4066(18)
C5 C6 1.405(2)
C6 O23 1.3670(16)
C6 C7 1.3828(19)
C7 C8 1.3945(19)
C8 C9 1.4052(18)
O10 C11 1.3985(16)
C11 C16 1.3765(19)
C11 C12 1.3898(18)
C12 C13 1.383(2)
C13 C14 1.388(2)
C14 O25 1.3717(16)
C14 C15 1.3860(19)
C15 C16 1.3938(19)
C17 C18 1.3970(18)
C17 C22 1.3987(18)
C18 C19 1.3901(19)
C19 C20 1.3788(19)
C20 F27 1.3600(15)
C20 C21 1.377(2)
C21 C22 1.3898(19)
O23 C24 1.4276(18)
O25 C26 1.422(2)

loop_
_geom_hbond_atom_site_label_D
_geom_hbond_atom_site_label_H
_geom_hbond_atom_site_label_A
_geom_hbond_distance_DH
_geom_hbond_distance_HA
_geom_hbond_distance_DA
_geom_hbond_angle_DHA
_geom_hbond_site_symmetry_A
C5 H5 O25 0.95 2.65 3.3192(18) 127.5 1_645
C7 H7 S1 0.95 2.88 3.7920(14) 160.9 2_557
C21 H21 F27 0.95 2.53 3.4058(16) 154.2 2_856
C26 H262 F27 0.98 2.61 3.2630(19) 124.2 2_666
